data_4332832
loop_
_publ_author_name
'Noro, Shin-ichiro'
'Horike, Satoshi'
'Tanaka, Daisuke'
'Kitagawa, Susumu'
'Akutagawa, Tomoyuki'
'Nakamura, Takayoshi'

_publ_section_title
;
 Flexible and Shape-Selective Guest Binding at CuIIAxial Sites in
 1-Dimensional CuII&#x2212;1,2-Bis(4-pyridyl)ethane Coordination Polymers
;
_journal_issue 23
_journal_name_full 'Inorganic Chemistry'
_journal_page_first 9290
_journal_page_last 9300
_journal_paper_doi 10.1021/ic0609249
_journal_volume 45
_journal_year 2006
_chemical_formula_sum 'C30 H36 Cu F12 N4 O2 P2'
_chemical_formula_weight 838.11
_space_group_IT_number 70
_symmetry_cell_setting orthorhombic
_symmetry_Int_Tables_number 70
_symmetry_space_group_name_Hall '-F 2uv 2vw'
_symmetry_space_group_name_H-M 'F d d d :2'
_cell_angle_alpha 90
_cell_angle_beta 90
_cell_angle_gamma 90
_cell_formula_units_Z 8
_cell_length_a 24.091(1)
_cell_length_b 34.462(2)
_cell_length_c 9.0650(5)
_cell_measurement_reflns_used 15863
_cell_measurement_temperature 233.2
_cell_measurement_theta_max 27.5
_cell_measurement_theta_min 1.7
_cell_volume 7526.0(7)
_computing_cell_refinement PROCESS-AUTO
_computing_data_collection PROCESS-AUTO
_computing_data_reduction 'teXsan Ver. 1.11'
_computing_publication_material 'teXsan Ver. 1.11'
_computing_structure_refinement 'teXsan Ver. 1.10'
_computing_structure_solution SIR92
_diffrn_detector_area_resol_mean 10.00
_diffrn_measured_fraction_theta_full 0.9696
_diffrn_measured_fraction_theta_max 0.9696
_diffrn_measurement_device_type 'Rigaku RAXIS-RAPID Imaging Plate'
_diffrn_measurement_method \w
_diffrn_radiation_type 'Mo K\a'
_diffrn_radiation_wavelength 0.7107
_diffrn_reflns_av_R_equivalents 0.049
_diffrn_reflns_limit_h_max 31
_diffrn_reflns_limit_h_min 0
_diffrn_reflns_limit_k_max 44
_diffrn_reflns_limit_k_min 0
_diffrn_reflns_limit_l_max 11
_diffrn_reflns_limit_l_min 0
_diffrn_reflns_number 7332
_diffrn_reflns_theta_full 27.48
_diffrn_reflns_theta_max 27.48
_exptl_absorpt_coefficient_mu 0.758
_exptl_absorpt_correction_T_max 0.906
_exptl_absorpt_correction_T_min 0.639
_exptl_absorpt_correction_type multi-scan
_exptl_absorpt_process_details '(Higashi, 1995)'
_exptl_crystal_colour purple
_exptl_crystal_density_diffrn 1.479
_exptl_crystal_density_method 'not measured'
_exptl_crystal_description block
_exptl_crystal_size_max 0.880
_exptl_crystal_size_mid 0.130
_exptl_crystal_size_min 0.130
_refine_diff_density_max 0.81
_refine_diff_density_min -0.84
_refine_ls_extinction_method none
_refine_ls_goodness_of_fit_ref 1.900
_refine_ls_hydrogen_treatment noref
_refine_ls_number_parameters 118
_refine_ls_number_reflns 2013
_refine_ls_R_factor_gt 0.0646
_refine_ls_shift/su_max 0.0051
_refine_ls_structure_factor_coef F
_refine_ls_weighting_details 'w = 1/[\s^2^(Fo) + 0.00090|Fo|^2^]'
_refine_ls_weighting_scheme calc
_refine_ls_wR_factor_ref 0.0927
_reflns_number_gt 1608
_reflns_number_total 2104
_reflns_threshold_expression F^2^>2.0\s(F^2^)
_cod_data_source_file ic0609249sup1.cif
_cod_data_source_block CubpethaPF6acetone
_cod_original_sg_symbol_H-M 'F d d d (origin at -1)'
_cod_original_formula_sum 'C30 H36 Cu F12 N4 O2 P2 '
_cod_database_code 4332832

loop_
_symmetry_equiv_pos_as_xyz
x,y,z
x,1/4-y,1/4-z
1/4-x,y,1/4-z
1/4-x,1/4-y,z
-x,-y,-z
-x,1/4+y,1/4+z
1/4+x,-y,1/4+z
1/4+x,1/4+y,-z
x,1/2+y,1/2+z
x,3/4-y,3/4-z
1/4-x,1/2+y,3/4-z
1/4-x,3/4-y,1/2+z
-x,1/2-y,1/2-z
-x,3/4+y,3/4+z
1/4+x,1/2-y,3/4+z
1/4+x,3/4+y,1/2-z
1/2+x,y,1/2+z
1/2+x,1/4-y,3/4-z
3/4-x,y,3/4-z
3/4-x,1/4-y,1/2+z
1/2-x,-y,1/2-z
1/2-x,1/4+y,3/4+z
3/4+x,-y,3/4+z
3/4+x,1/4+y,1/2-z
1/2+x,1/2+y,z
1/2+x,3/4-y,1/4-z
3/4-x,1/2+y,1/4-z
3/4-x,3/4-y,z
1/2-x,1/2-y,-z
1/2-x,3/4+y,1/4+z
3/4+x,1/2-y,1/4+z
3/4+x,3/4+y,-z

loop_
_atom_site_label
_atom_site_type_symbol
_atom_site_fract_x
_atom_site_fract_y
_atom_site_fract_z
_atom_site_U_iso_or_equiv
_atom_site_adp_type
_atom_site_occupancy
_atom_site_calc_flag
_atom_site_refinement_flags
Cu(1) Cu 0.6250 0.6250 0.6250 0.0353(2) Uani 1.00 d S
P(1) P 0.6250 0.49921(5) 0.1250 0.0675(5) Uani 1.00 d S
F(1) F 0.5653(2) 0.4999(1) 0.2009(6) 0.133(2) Uani 1.00 d .
F(2) F 0.6433(2) 0.5323(2) 0.2230(9) 0.214(3) Uani 1.00 d .
F(3) F 0.6114(3) 0.4647(2) 0.0254(7) 0.226(3) Uani 1.00 d .
O(1) O 0.6250 0.5526(1) 0.6250 0.049(1) Uani 1.00 d S
N(1) N 0.5657(1) 0.62449(8) 0.4691(3) 0.0341(7) Uani 1.00 d .
C(1) C 0.5633(1) 0.59571(10) 0.3702(3) 0.0384(8) Uani 1.00 d .
C(2) C 0.5176(1) 0.59031(10) 0.2790(4) 0.0383(8) Uani 1.00 d .
C(3) C 0.4732(1) 0.61503(10) 0.2868(3) 0.0364(8) Uani 1.00 d .
C(4) C 0.4769(1) 0.6460(1) 0.3850(4) 0.0412(9) Uani 1.00 d .
C(5) C 0.5222(1) 0.6496(1) 0.4732(4) 0.0418(9) Uani 1.00 d .
C(6) C 0.4229(1) 0.6102(1) 0.1881(4) 0.0426(9) Uani 1.00 d .
C(7) C 0.6250 0.5174(1) 0.6250 0.047(1) Uani 1.00 d S
C(8) C 0.5726(3) 0.4952(2) 0.6066(8) 0.097(2) Uani 1.00 d .
H(1) H 0.5935 0.5781 0.3626 0.0453 Uiso 1.00 calc .
H(2) H 0.5170 0.5691 0.2101 0.0460 Uiso 1.00 calc .
H(3) H 0.4474 0.6646 0.3896 0.0499 Uiso 1.00 calc .
H(4) H 0.5237 0.6712 0.5408 0.0522 Uiso 1.00 calc .
H(5) H 0.4236 0.5842 0.1454 0.0538 Uiso 1.00 calc .
H(6) H 0.3900 0.6122 0.2454 0.0538 Uiso 1.00 calc .
H(7) H 0.5467 0.5025 0.6882 0.1198 Uiso 1.00 calc .
H(8) H 0.5537 0.5026 0.5181 0.1198 Uiso 1.00 calc .
H(9) H 0.5772 0.4685 0.6109 0.1198 Uiso 1.00 calc .

loop_
_atom_site_aniso_label
_atom_site_aniso_U_11
_atom_site_aniso_U_22
_atom_site_aniso_U_33
_atom_site_aniso_U_12
_atom_site_aniso_U_13
_atom_site_aniso_U_23
Cu(1) 0.0266(4) 0.0521(5) 0.0271(4) 0.0000 0.0000 0.0000
P(1) 0.090(1) 0.0412(8) 0.071(1) 0.0000 0.0174(9) 0.0000
F(1) 0.114(3) 0.102(3) 0.181(5) 0.024(2) 0.068(3) 0.035(3)
F(2) 0.164(5) 0.211(6) 0.267(7) 0.013(4) 0.007(5) -0.177(6)
F(3) 0.257(6) 0.217(6) 0.202(6) -0.159(6) 0.110(6) -0.124(5)
O(1) 0.058(2) 0.041(2) 0.047(2) 0.0000 -0.003(2) 0.0000
N(1) 0.029(1) 0.043(1) 0.030(1) 0.003(1) -0.0012(10) -0.002(1)
C(1) 0.037(2) 0.046(2) 0.032(2) 0.011(1) 0.001(1) -0.001(1)
C(2) 0.043(2) 0.043(2) 0.029(2) -0.002(1) -0.001(1) -0.005(1)
C(3) 0.034(1) 0.049(2) 0.026(2) -0.004(1) -0.001(1) 0.005(1)
C(4) 0.036(2) 0.048(2) 0.040(2) 0.010(1) -0.002(1) -0.002(1)
C(5) 0.038(2) 0.045(2) 0.042(2) 0.009(1) -0.003(1) -0.007(1)
C(6) 0.024(1) 0.070(2) 0.033(2) -0.008(1) 0.002(1) 0.002(2)
C(7) 0.053(3) 0.042(3) 0.047(3) 0.0000 -0.006(2) 0.0000
C(8) 0.105(4) 0.066(3) 0.118(5) -0.037(3) -0.013(4) 0.003(3)

loop_
_atom_type_symbol
_atom_type_description
_atom_type_scat_dispersion_real
_atom_type_scat_dispersion_imag
_atom_type_scat_source
C C 0.003 0.002
;International Tables for Crystallography
(1992, Vol. C, Tables 4.2.6.8 and 6.1.1.1)
;
H H 0.000 0.000
;International Tables for Crystallography
(1992, Vol. C, Table 6.1.1.2)
;
O O 0.011 0.006
;International Tables for Crystallography
(1992, Vol. C, Tables 4.2.6.8 and 6.1.1.1)
;
N N 0.006 0.003
;International Tables for Crystallography
(1992, Vol. C, Tables 4.2.6.8 and 6.1.1.1)
;
Cu Cu 0.320 1.265
;International Tables for Crystallography
(1992, Vol. C, Tables 4.2.6.8 and 6.1.1.1)
;
P P 0.102 0.094
;International Tables for Crystallography
(1992, Vol. C, Tables 4.2.6.8 and 6.1.1.1)
;
F F 0.017 0.010
;International Tables for Crystallography
(1992, Vol. C, Tables 4.2.6.8 and 6.1.1.1)
;

loop_
_geom_angle_atom_site_label_1
_geom_angle_atom_site_label_2
_geom_angle_atom_site_label_3
_geom_angle
_geom_angle_site_symmetry_1
_geom_angle_site_symmetry_3
_geom_angle_publ_flag
O(1) Cu(1) O(1) 180.0 . 2_566 yes
O(1) Cu(1) N(1) 89.50(8) . . yes
O(1) Cu(1) N(1) 90.50(8) . 2_566 yes
O(1) Cu(1) N(1) 89.50(8) . 3_656 yes
O(1) Cu(1) N(1) 90.50(8) . 4_665 yes
O(1) Cu(1) N(1) 90.50(8) 2_566 . yes
O(1) Cu(1) N(1) 89.50(8) 2_566 2_566 yes
O(1) Cu(1) N(1) 90.50(8) 2_566 3_656 yes
O(1) Cu(1) N(1) 89.50(8) 2_566 4_665 yes
N(1) Cu(1) N(1) 89.3(1) . 2_566 yes
N(1) Cu(1) N(1) 179.0(2) . 3_656 yes
N(1) Cu(1) N(1) 90.7(1) . 4_665 yes
N(1) Cu(1) N(1) 90.7(1) 2_566 3_656 yes
N(1) Cu(1) N(1) 179.0(2) 2_566 4_665 yes
N(1) Cu(1) N(1) 89.3(1) 3_656 4_665 yes
F(1) P(1) F(1) 178.4(3) . 3_655 yes
F(1) P(1) F(2) 90.0(3) . . yes
F(1) P(1) F(2) 88.8(3) . 3_655 yes
F(1) P(1) F(3) 94.2(3) . . yes
F(1) P(1) F(3) 87.1(3) . 3_655 yes
F(1) P(1) F(2) 88.8(3) 3_655 . yes
F(1) P(1) F(2) 90.0(3) 3_655 3_655 yes
F(1) P(1) F(3) 87.1(3) 3_655 . yes
F(1) P(1) F(3) 94.2(3) 3_655 3_655 yes
F(2) P(1) F(2) 82.0(7) . 3_655 yes
F(2) P(1) F(3) 175.3(3) . . yes
F(2) P(1) F(3) 100.2(5) . 3_655 yes
F(2) P(1) F(3) 100.2(5) 3_655 . yes
F(2) P(1) F(3) 175.3(3) 3_655 3_655 yes
F(3) P(1) F(3) 77.9(7) . 3_655 yes
P(1) F(1) F(2) 43.5(2) . . yes
P(1) F(1) F(2) 44.0(2) . 3_655 yes
P(1) F(1) F(3) 41.8(2) . . yes
P(1) F(1) F(3) 45.2(2) . 3_655 yes
F(2) F(1) F(2) 54.0(4) . 3_655 yes
F(2) F(1) F(3) 85.2(2) . . yes
F(2) F(1) F(3) 64.9(3) . 3_655 yes
F(2) F(1) F(3) 63.0(3) 3_655 . yes
F(2) F(1) F(3) 89.2(2) 3_655 3_655 yes
F(3) F(1) F(3) 51.1(4) . 3_655 yes
P(1) F(2) F(1) 46.5(2) . . yes
P(1) F(2) F(1) 47.2(2) . 3_655 yes
P(1) F(2) F(2) 49.0(3) . 3_655 yes
P(1) F(2) F(3) 40.1(3) . 3_655 yes
F(1) F(2) F(1) 93.7(2) . 3_655 yes
F(1) F(2) F(2) 62.4(3) . 3_655 yes
F(1) F(2) F(3) 56.6(3) . 3_655 yes
F(1) F(2) F(2) 63.6(4) 3_655 3_655 yes
F(1) F(2) F(3) 60.9(2) 3_655 3_655 yes
F(2) F(2) F(3) 89.1(3) 3_655 3_655 yes
P(1) F(3) F(1) 44.0(2) . . yes
P(1) F(3) F(1) 47.7(2) . 3_655 yes
P(1) F(3) F(2) 39.6(3) . 3_655 yes
P(1) F(3) F(3) 51.1(4) . 3_655 yes
F(1) F(3) F(1) 91.8(2) . 3_655 yes
F(1) F(3) F(2) 56.1(2) . 3_655 yes
F(1) F(3) F(3) 60.8(3) . 3_655 yes
F(1) F(3) F(2) 58.5(2) 3_655 3_655 yes
F(1) F(3) F(3) 68.1(4) 3_655 3_655 yes
F(2) F(3) F(3) 90.6(3) 3_655 3_655 yes
Cu(1) O(1) C(7) 180.0 . . yes
Cu(1) O(1) C(8) 147.2(2) . . yes
Cu(1) O(1) C(8) 147.2(2) . 3_656 yes
C(7) O(1) C(8) 32.8(2) . . yes
C(7) O(1) C(8) 32.8(2) . 3_656 yes
C(8) O(1) C(8) 65.6(4) . 3_656 yes
Cu(1) N(1) C(1) 120.5(2) . . yes
Cu(1) N(1) C(2) 149.0(2) . . yes
Cu(1) N(1) C(4) 149.2(2) . . yes
Cu(1) N(1) C(5) 121.6(2) . . yes
C(1) N(1) C(2) 29.5(2) . . yes
C(1) N(1) C(4) 88.7(2) . . yes
C(1) N(1) C(5) 117.2(3) . . yes
C(2) N(1) C(4) 59.2(1) . . yes
C(2) N(1) C(5) 87.7(2) . . yes
C(4) N(1) C(5) 28.5(2) . . yes
N(1) C(1) C(2) 122.1(3) . . yes
N(1) C(1) C(3) 92.6(2) . . yes
N(1) C(1) C(5) 31.7(2) . . yes
C(2) C(1) C(3) 29.6(2) . . yes
C(2) C(1) C(5) 90.5(2) . . yes
C(3) C(1) C(5) 60.9(1) . . yes
N(1) C(2) C(1) 28.3(2) . . yes
N(1) C(2) C(3) 92.0(2) . . yes
N(1) C(2) C(4) 60.4(1) . . yes
C(1) C(2) C(3) 120.3(3) . . yes
C(1) C(2) C(4) 88.8(2) . . yes
C(3) C(2) C(4) 31.6(2) . . yes
C(1) C(3) C(2) 30.1(2) . . yes
C(1) C(3) C(4) 87.3(2) . . yes
C(1) C(3) C(5) 57.7(1) . . yes
C(1) C(3) C(6) 151.8(3) . . yes
C(2) C(3) C(4) 117.4(3) . . yes
C(2) C(3) C(5) 87.7(2) . . yes
C(2) C(3) C(6) 121.7(3) . . yes
C(4) C(3) C(5) 29.7(2) . . yes
C(4) C(3) C(6) 120.9(3) . . yes
C(5) C(3) C(6) 150.6(3) . . yes
N(1) C(4) C(2) 60.4(1) . . yes
N(1) C(4) C(3) 91.4(2) . . yes
N(1) C(4) C(5) 28.5(2) . . yes
C(2) C(4) C(3) 31.0(2) . . yes
C(2) C(4) C(5) 88.9(2) . . yes
C(3) C(4) C(5) 119.8(3) . . yes
N(1) C(5) C(1) 31.1(2) . . yes
N(1) C(5) C(3) 92.5(2) . . yes
N(1) C(5) C(4) 123.0(3) . . yes
C(1) C(5) C(3) 61.4(1) . . yes
C(1) C(5) C(4) 91.9(2) . . yes
C(3) C(5) C(4) 30.5(2) . . yes
C(3) C(6) C(6) 111.5(3) . 2_565 yes
O(1) C(7) C(8) 121.0(3) . . yes
O(1) C(7) C(8) 121.0(3) . 3_656 yes
C(8) C(7) C(8) 118.1(6) . 3_656 yes
O(1) C(8) C(7) 26.2(2) . . yes

loop_
_geom_bond_atom_site_label_1
_geom_bond_atom_site_label_2
_geom_bond_distance
_geom_bond_site_symmetry_2
_geom_bond_publ_flag
Cu(1) O(1) 2.497(4) . yes
Cu(1) O(1) 2.497(4) 2_566 yes
Cu(1) N(1) 2.010(3) . yes
Cu(1) N(1) 2.010(3) 2_566 yes
Cu(1) N(1) 2.010(3) 3_656 yes
Cu(1) N(1) 2.010(3) 4_665 yes
P(1) F(1) 1.595(4) . yes
P(1) F(1) 1.595(4) 3_655 yes
P(1) F(2) 1.512(5) . yes
P(1) F(2) 1.512(5) 3_655 yes
P(1) F(3) 1.529(5) . yes
P(1) F(3) 1.529(5) 3_655 yes
F(1) F(2) 2.197(8) . yes
F(1) F(2) 2.175(6) 3_655 yes
F(1) F(3) 2.289(7) . yes
F(1) F(3) 2.152(6) 3_655 yes
F(2) F(2) 1.98(1) 3_655 yes
F(2) F(3) 2.33(1) 3_655 yes
F(3) F(3) 1.92(2) 3_655 yes
O(1) C(7) 1.213(6) . yes
O(1) C(8) 2.352(6) . yes
O(1) C(8) 2.352(6) 3_656 yes
N(1) C(1) 1.339(4) . yes
N(1) C(5) 1.358(4) . yes
C(1) C(2) 1.389(4) . yes
C(2) C(3) 1.369(5) . yes
C(3) C(4) 1.392(5) . yes
C(3) C(6) 1.516(4) . yes
C(4) C(5) 1.360(5) . yes
C(6) C(6) 1.535(7) 2_565 yes
C(7) C(8) 1.485(6) . yes
C(7) C(8) 1.485(6) 3_656 yes
